data_4310623
loop_
_publ_author_name
'Jacqueline M. Veauthier'
'Won-Seob Cho'
'Vincent M. Lynch'
'Jonathan L. Sessler'

_publ_section_title
;
 Calix[4]pyrrole Schiff Base Macrocycles. Novel Binucleating Ligands for
 \m-Oxo Iron Complexes
;
_journal_name_full 'Inorganic Chemistry'
_journal_page_first 1220
_journal_page_last 1228
_journal_paper_doi 10.1021/ic0352001
_journal_volume 43
_journal_year 2004
_chemical_formula_sum 'C39 H34 Cl2 Fe2 N8 O'
_chemical_formula_weight 813.34
_chemical_name_systematic
; 
 ? 
;
_space_group_IT_number 62
_symmetry_cell_setting orthorhombic
_symmetry_space_group_name_Hall '-P 2ac 2n'
_symmetry_space_group_name_H-M 'P n m a'
_atom_sites_solution_hydrogens geom
_atom_sites_solution_primary direct
_atom_sites_solution_secondary difmap
_audit_creation_method SHELXL-97
_cell_angle_alpha 90.00
_cell_angle_beta 90.00
_cell_angle_gamma 90.00
_cell_formula_units_Z 4
_cell_length_a 22.9779(13)
_cell_length_b 18.8198(9)
_cell_length_c 8.2504(4)
_cell_measurement_reflns_used 3514
_cell_measurement_temperature 153(2)
_cell_measurement_theta_max 25.0
_cell_measurement_theta_min 2.9
_cell_volume 3567.8(3)
_computing_cell_refinement 'Collect software, Nonius B.V. 1998'
_computing_data_collection 'Collect software, Nonius B.V. 1998'
_computing_data_reduction
;
DENZO and Scalepack (Otwinoski and Minor, 1997)
;
_computing_molecular_graphics 'XP SHELXTL/PC, Siemens Analytical'
_computing_structure_refinement 'XL SHELXTL/PC, Siemens Analytical'
_computing_structure_solution
;

SIR97 - Altomare A., Burla M.C., Camalli M., Cascarano G.L., Giacovazzo C., 
Guagliardi A., Moliterni A.G.G., Polidori G.,Spagna R.
;
_diffrn_ambient_temperature 153(2)
_diffrn_measured_fraction_theta_full 0.997
_diffrn_measured_fraction_theta_max 0.997
_diffrn_measurement_device_type 'Nonius Kappa CCD'
_diffrn_measurement_method \w-scans
_diffrn_radiation_monochromator graphite
_diffrn_radiation_source 'fine-focus sealed tube'
_diffrn_radiation_type MoK\a
_diffrn_radiation_wavelength 0.71073
_diffrn_reflns_av_R_equivalents 0.0770
_diffrn_reflns_av_sigmaI/netI 0.0922
_diffrn_reflns_limit_h_max 27
_diffrn_reflns_limit_h_min -27
_diffrn_reflns_limit_k_max 22
_diffrn_reflns_limit_k_min -22
_diffrn_reflns_limit_l_max 9
_diffrn_reflns_limit_l_min -9
_diffrn_reflns_number 5899
_diffrn_reflns_theta_full 24.99
_diffrn_reflns_theta_max 24.99
_diffrn_reflns_theta_min 3.04
_exptl_absorpt_coefficient_mu 1.008
_exptl_absorpt_correction_type none
_exptl_crystal_colour black
_exptl_crystal_density_diffrn 1.514
_exptl_crystal_density_method 'not measured'
_exptl_crystal_description plates
_exptl_crystal_F_000 1672
_exptl_crystal_size_max 0.27
_exptl_crystal_size_mid 0.20
_exptl_crystal_size_min 0.04
_refine_diff_density_max 0.989
_refine_diff_density_min -0.521
_refine_diff_density_rms 0.109
_refine_ls_extinction_method none
_refine_ls_goodness_of_fit_ref 1.834
_refine_ls_hydrogen_treatment mixed
_refine_ls_matrix_type full
_refine_ls_number_parameters 264
_refine_ls_number_reflns 3233
_refine_ls_number_restraints 43
_refine_ls_restrained_S_all 1.867
_refine_ls_R_factor_all 0.1318
_refine_ls_R_factor_gt 0.0694
_refine_ls_shift/su_max 0.003
_refine_ls_shift/su_mean 0.000
_refine_ls_structure_factor_coef Fsqd
_refine_ls_weighting_details 'calc w=1/[\s^2^(Fo^2^)+(0.0200P)^2^+0.0000P] where P=(Fo^2^+2Fc^2^)/3'
_refine_ls_weighting_scheme calc
_refine_ls_wR_factor_gt 0.1295
_refine_ls_wR_factor_ref 0.1380
_reflns_number_gt 1949
_reflns_number_total 3233
_reflns_threshold_expression >2sigma(I)
_cod_data_source_file ic0352001si20031126_125539_1.cif
_cod_data_source_block 6
_cod_depositor_comments
;
The following automatic conversions were performed:
'_symmetry_cell_setting' value 'Orthorhombic' changed to 'orthorhombic'
according to '/home/saulius/struct/CIF-dictionaries/cif_core.dic'
dictionary named 'cif_core.dic' version 2.4.1 from 2010-06-29.

Automatic conversion script
Id: cif_fix_enum 1527 2010-12-29 10:47:43Z saulius 
;
_cod_database_code 4310623

loop_
_symmetry_equiv_pos_as_xyz
'x, y, z'
'-x+1/2, -y, z+1/2'
'x+1/2, -y+1/2, -z+1/2'
'-x, y+1/2, -z'
'-x, -y, -z'
'x-1/2, y, -z-1/2'
'-x-1/2, y-1/2, z-1/2'
'x, -y-1/2, z'

loop_
_atom_site_label
_atom_site_type_symbol
_atom_site_fract_x
_atom_site_fract_y
_atom_site_fract_z
_atom_site_U_iso_or_equiv
_atom_site_adp_type
_atom_site_occupancy
_atom_site_symmetry_multiplicity
_atom_site_calc_flag
_atom_site_refinement_flags
_atom_site_disorder_assembly
_atom_site_disorder_group
Fe1 Fe 0.30292(3) 0.16645(4) 0.12444(10) 0.0283(3) Uani 1 1 d . . .
O1 O 0.3350(2) 0.2500 0.1718(6) 0.0217(13) Uani 0.93 2 d SP . .
O1A O 0.281(3) 0.2500 0.151(8) 0.022 Uiso 0.07 2 d SP . .
N1 N 0.36151(18) 0.0982(2) 0.0280(6) 0.0302(12) Uani 1 1 d . . .
N2 N 0.28505(16) 0.1740(2) -0.1289(6) 0.0292(11) Uani 1 1 d . . .
N7 N 0.21433(16) 0.1727(2) 0.2166(5) 0.0269(11) Uani 1 1 d . . .
N8 N 0.30555(18) 0.0943(2) 0.3052(5) 0.0249(11) Uani 1 1 d . . .
C1 C 0.3962(2) 0.0448(3) 0.0889(7) 0.0300(15) Uani 1 1 d . . .
C2 C 0.4182(2) 0.0033(3) -0.0375(7) 0.0338(16) Uani 1 1 d . . .
H2 H 0.4430 -0.0376 -0.0286 0.041 Uiso 1 1 d R . .
C3 C 0.3957(2) 0.0324(3) -0.1854(7) 0.0347(15) Uani 1 1 d . . .
H3 H 0.4033 0.0169 -0.2943 0.042 Uiso 1 1 d R . .
C4 C 0.3600(2) 0.0898(3) -0.1385(7) 0.0307(14) Uani 1 1 d . . .
C5 C 0.3183(2) 0.1325(3) -0.2202(7) 0.0297(14) Uani 1 1 d . . .
H5 H 0.3143 0.1320 -0.3360 0.036 Uiso 1 1 d R . .
C6 C 0.2389(2) 0.2129(3) -0.2064(6) 0.0265(14) Uani 1 1 d . . .
C7 C 0.1930(2) 0.1772(3) -0.2775(6) 0.0323(14) Uani 1 1 d . . .
H7 H 0.1932 0.1262 -0.2776 0.039 Uiso 1 1 d R . .
C8 C 0.1474(2) 0.2136(3) -0.3470(7) 0.0364(15) Uani 1 1 d . . .
H8 H 0.1154 0.1887 -0.3956 0.044 Uiso 1 1 d R . .
C26 C 0.0670(2) 0.2129(3) 0.0634(7) 0.0388(16) Uani 1 1 d . . .
H26 H 0.0333 0.1872 0.0276 0.047 Uiso 1 1 d R . .
C27 C 0.1150(2) 0.1774(3) 0.1160(7) 0.0313(14) Uani 1 1 d . . .
H27 H 0.1140 0.1270 0.1201 0.038 Uiso 1 1 calc R . .
C28 C 0.1648(2) 0.2121(3) 0.1635(7) 0.0276(14) Uani 1 1 d . . .
C29 C 0.2069(2) 0.1243(3) 0.3294(6) 0.0258(13) Uani 1 1 d . . .
H29 H 0.1697 0.1188 0.3782 0.031 Uiso 1 1 calc R . .
C30 C 0.2524(2) 0.0813(3) 0.3782(7) 0.0291(14) Uani 1 1 d . . .
C31 C 0.2569(2) 0.0190(3) 0.4715(7) 0.0339(15) Uani 1 1 d . . .
H31 H 0.2273 -0.0016 0.5366 0.041 Uiso 1 1 calc R . .
C32 C 0.3119(2) -0.0060(3) 0.4503(6) 0.0282(14) Uani 1 1 d . . .
H32 H 0.3281 -0.0483 0.4970 0.034 Uiso 1 1 d R . .
C33 C 0.3418(2) 0.0401(3) 0.3459(6) 0.0284(14) Uani 1 1 d . . .
C34 C 0.4030(2) 0.0379(3) 0.2722(7) 0.0301(14) Uani 1 1 d . . .
C35 C 0.4389(2) 0.1002(3) 0.3370(7) 0.0365(16) Uani 1 1 d . . .
H35A H 0.4196 0.1439 0.3102 0.055 Uiso 1 1 d R . .
H35B H 0.4437 0.0971 0.4524 0.055 Uiso 1 1 d R . .
H35C H 0.4763 0.0989 0.2856 0.055 Uiso 1 1 d R . .
C36 C 0.4343(2) -0.0316(3) 0.3180(7) 0.0347(15) Uani 1 1 d . . .
H36A H 0.4381 -0.0355 0.4336 0.052 Uiso 1 1 d R . .
H36B H 0.4117 -0.0708 0.2780 0.052 Uiso 1 1 d R . .
H36C H 0.4722 -0.0325 0.2691 0.052 Uiso 1 1 d R . .
C1A C 0.4458(6) 0.2500 -0.0601(14) 0.065(7) Uani 0.50 2 d SPDU A 1
Cl1 Cl 0.4631(5) 0.2500 -0.2614(13) 0.175(6) Uani 0.50 2 d SPDU A 1
Cl2 Cl 0.5073(3) 0.2500 0.0544(10) 0.105(2) Uani 0.50 2 d SPDU A 1
C1B C 0.4374(7) 0.2500 -0.1205(16) 0.109(11) Uani 0.50 2 d SPDU . 2
Cl1B Cl 0.4286(4) 0.2500 -0.3268(9) 0.091(2) Uani 0.50 2 d SPDU . 2
Cl2B Cl 0.4935(4) 0.3049(6) -0.0676(14) 0.115(3) Uani 0.25 1 d PDU . 2

loop_
_atom_site_aniso_label
_atom_site_aniso_U_11
_atom_site_aniso_U_22
_atom_site_aniso_U_33
_atom_site_aniso_U_23
_atom_site_aniso_U_13
_atom_site_aniso_U_12
Fe1 0.0323(4) 0.0178(4) 0.0349(5) 0.0003(4) 0.0004(4) 0.0002(4)
O1 0.024(3) 0.008(3) 0.033(4) 0.000 0.001(2) 0.000
N1 0.034(3) 0.023(3) 0.034(3) 0.003(2) -0.003(2) -0.003(2)
N2 0.033(2) 0.017(2) 0.037(3) 0.000(2) -0.003(2) -0.005(2)
N7 0.031(2) 0.013(2) 0.037(3) -0.002(2) -0.004(2) -0.001(2)
N8 0.029(3) 0.019(3) 0.026(3) -0.003(2) -0.001(2) -0.001(2)
C1 0.029(3) 0.022(3) 0.039(4) 0.006(3) -0.006(3) -0.003(3)
C2 0.023(3) 0.032(4) 0.047(4) -0.012(3) 0.000(3) 0.004(3)
C3 0.036(3) 0.032(4) 0.036(4) -0.007(3) 0.003(3) 0.005(3)
C4 0.032(3) 0.026(3) 0.034(4) -0.005(3) -0.003(3) -0.001(3)
C5 0.037(3) 0.020(3) 0.032(4) -0.005(3) 0.003(3) -0.008(3)
C6 0.031(3) 0.024(3) 0.024(3) 0.005(3) -0.003(2) -0.003(3)
C7 0.037(3) 0.026(3) 0.034(4) 0.003(3) -0.002(3) 0.000(3)
C8 0.033(3) 0.035(3) 0.041(4) -0.006(3) -0.004(3) -0.003(3)
C26 0.028(3) 0.033(4) 0.056(4) -0.002(3) -0.007(3) -0.003(3)
C27 0.031(3) 0.015(3) 0.047(4) -0.001(3) -0.008(3) 0.001(3)
C28 0.023(3) 0.025(3) 0.034(4) -0.003(3) 0.004(2) 0.003(2)
C29 0.027(3) 0.021(3) 0.030(4) -0.003(3) -0.001(2) -0.009(3)
C30 0.031(3) 0.021(3) 0.035(4) -0.002(3) 0.001(3) -0.003(3)
C31 0.044(4) 0.022(4) 0.036(4) 0.003(3) 0.001(3) -0.012(3)
C32 0.042(4) 0.011(3) 0.031(3) 0.007(3) -0.006(3) 0.003(3)
C33 0.029(3) 0.025(3) 0.031(4) -0.001(3) -0.006(3) -0.001(3)
C34 0.032(3) 0.025(3) 0.033(4) 0.002(3) -0.003(3) -0.004(3)
C35 0.040(3) 0.033(4) 0.036(4) 0.001(3) -0.004(3) -0.008(3)
C36 0.035(3) 0.027(3) 0.042(4) 0.014(3) 0.005(3) 0.009(3)
C1A 0.063(10) 0.063(11) 0.069(10) 0.000 0.012(8) 0.000
Cl1 0.165(8) 0.210(9) 0.150(9) 0.000 0.019(7) 0.000
Cl2 0.065(4) 0.130(6) 0.120(6) 0.000 0.008(4) 0.000
C1B 0.115(13) 0.110(14) 0.102(13) 0.000 0.017(10) 0.000
Cl1B 0.111(5) 0.061(4) 0.101(6) 0.000 0.063(4) 0.000
Cl2B 0.068(5) 0.125(7) 0.152(8) -0.032(6) 0.016(5) -0.013(5)

loop_
_atom_type_symbol
_atom_type_description
_atom_type_scat_dispersion_real
_atom_type_scat_dispersion_imag
_atom_type_scat_source
C C 0.0033 0.0016 'International Tables Vol C Tables 4.2.6.8 and 6.1.1.4'
H H 0.0000 0.0000 'International Tables Vol C Tables 4.2.6.8 and 6.1.1.4'
N N 0.0061 0.0033 'International Tables Vol C Tables 4.2.6.8 and 6.1.1.4'
O O 0.0106 0.0060 'International Tables Vol C Tables 4.2.6.8 and 6.1.1.4'
Fe Fe 0.3463 0.8444 'International Tables Vol C Tables 4.2.6.8 and 6.1.1.4'
Cl Cl 0.1484 0.1585 'International Tables Vol C Tables 4.2.6.8 and 6.1.1.4'

loop_
_geom_angle_atom_site_label_1
_geom_angle_atom_site_label_2
_geom_angle_atom_site_label_3
_geom_angle
_geom_angle_site_symmetry_1
_geom_angle_site_symmetry_3
_geom_angle_publ_flag
O1A Fe1 O1 43(2) . . ?
O1A Fe1 N8 123(2) . . ?
O1 Fe1 N8 114.82(19) . . ?
O1A Fe1 N1 149(2) . . ?
O1 Fe1 N1 111.82(19) . . ?
N8 Fe1 N1 81.00(17) . . ?
O1A Fe1 N2 90(2) . . ?
O1 Fe1 N2 103.64(19) . . ?
N8 Fe1 N2 140.74(16) . . ?
N1 Fe1 N2 77.60(17) . . ?
O1A Fe1 N7 67(2) . . ?
O1 Fe1 N7 105.25(18) . . ?
N8 Fe1 N7 78.82(17) . . ?
N1 Fe1 N7 142.54(17) . . ?
N2 Fe1 N7 99.12(16) . . ?
O1A O1 Fe1 63.9(6) . . ?
O1A O1 Fe1 63.9(5) . 8_565 ?
Fe1 O1 Fe1 124.1(3) . 8_565 ?
O1 O1A Fe1 73(2) . . ?
O1 O1A Fe1 73(2) . 8_565 ?
Fe1 O1A Fe1 141(4) . 8_565 ?
C1 N1 C4 107.1(5) . . ?
C1 N1 Fe1 134.8(4) . . ?
C4 N1 Fe1 116.5(3) . . ?
C5 N2 C6 118.2(5) . . ?
C5 N2 Fe1 113.9(4) . . ?
C6 N2 Fe1 127.7(3) . . ?
C29 N7 C28 118.3(4) . . ?
C29 N7 Fe1 109.4(3) . . ?
C28 N7 Fe1 131.8(3) . . ?
C33 N8 C30 107.5(4) . . ?
C33 N8 Fe1 134.9(4) . . ?
C30 N8 Fe1 114.5(3) . . ?
N1 C1 C2 110.1(5) . . ?
N1 C1 C34 118.9(5) . . ?
C2 C1 C34 130.9(5) . . ?
C1 C2 C3 106.9(5) . . ?
C1 C2 H2 127.2 . . ?
C3 C2 H2 125.8 . . ?
C4 C3 C2 105.6(5) . . ?
C4 C3 H3 126.5 . . ?
C2 C3 H3 127.9 . . ?
N1 C4 C3 110.2(5) . . ?
N1 C4 C5 115.1(5) . . ?
C3 C4 C5 134.0(6) . . ?
N2 C5 C4 116.9(5) . . ?
N2 C5 H5 121.0 . . ?
C4 C5 H5 122.1 . . ?
C7 C6 C6 119.2(3) . 8_565 ?
C7 C6 N2 120.2(5) . . ?
C6 C6 N2 120.6(3) 8_565 . ?
C8 C7 C6 121.0(5) . . ?
C8 C7 H7 120.1 . . ?
C6 C7 H7 119.0 . . ?
C8 C8 C7 119.9(3) 8_565 . ?
C8 C8 H8 119.3 8_565 . ?
C7 C8 H8 120.8 . . ?
C27 C26 C26 119.4(3) . 8_565 ?
C27 C26 H26 120.3 . . ?
C26 C26 H26 120.3 8_565 . ?
C26 C27 C28 122.2(5) . . ?
C26 C27 H27 118.9 . . ?
C28 C27 H27 118.9 . . ?
C27 C28 N7 120.3(4) . . ?
C27 C28 C28 118.3(3) . 8_565 ?
N7 C28 C28 121.3(3) . 8_565 ?
N7 C29 C30 120.9(5) . . ?
N7 C29 H29 119.5 . . ?
C30 C29 H29 119.5 . . ?
C29 C30 N8 115.9(5) . . ?
C29 C30 C31 134.7(5) . . ?
N8 C30 C31 108.7(5) . . ?
C32 C31 C30 106.7(5) . . ?
C32 C31 H31 126.7 . . ?
C30 C31 H31 126.7 . . ?
C31 C32 C33 108.6(5) . . ?
C31 C32 H32 126.6 . . ?
C33 C32 H32 124.7 . . ?
N8 C33 C32 108.4(4) . . ?
N8 C33 C34 119.0(5) . . ?
C32 C33 C34 132.5(5) . . ?
C1 C34 C35 109.7(5) . . ?
C1 C34 C33 107.3(4) . . ?
C35 C34 C33 109.6(5) . . ?
C1 C34 C36 111.3(5) . . ?
C35 C34 C36 108.3(4) . . ?
C33 C34 C36 110.7(5) . . ?
C34 C35 H35A 109.1 . . ?
C34 C35 H35B 111.2 . . ?
H35A C35 H35B 109.5 . . ?
C34 C35 H35C 108.0 . . ?
H35A C35 H35C 109.5 . . ?
H35B C35 H35C 109.5 . . ?
C34 C36 H36A 110.5 . . ?
C34 C36 H36B 108.4 . . ?
H36A C36 H36B 109.5 . . ?
C34 C36 H36C 109.5 . . ?
H36A C36 H36C 109.5 . . ?
H36B C36 H36C 109.5 . . ?
Cl2 C1A Cl1 110.4(9) . . ?
Cl2B C1B Cl2B 74.5(11) 8_565 . ?
Cl2B C1B Cl1B 110.1(9) 8_565 . ?
Cl2B C1B Cl1B 110.1(9) . . ?
C1B Cl2B Cl2B 52.8(5) . 8_565 ?

loop_
_geom_bond_atom_site_label_1
_geom_bond_atom_site_label_2
_geom_bond_distance
_geom_bond_site_symmetry_2
_geom_bond_publ_flag
Fe1 O1A 1.67(2) . ?
Fe1 O1 1.780(2) . ?
Fe1 N8 2.018(4) . ?
Fe1 N1 2.024(5) . ?
Fe1 N2 2.135(5) . ?
Fe1 N7 2.176(4) . ?
O1 O1A 1.26(6) . ?
O1 Fe1 1.780(2) 8_565 ?
O1A Fe1 1.67(2) 8_565 ?
N1 C1 1.377(6) . ?
N1 C4 1.383(7) . ?
N2 C5 1.328(6) . ?
N2 C6 1.439(6) . ?
N7 C29 1.313(6) . ?
N7 C28 1.427(6) . ?
N8 C33 1.359(6) . ?
N8 C30 1.384(6) . ?
C1 C2 1.398(7) . ?
C1 C34 1.525(7) . ?
C2 C3 1.434(7) . ?
C2 H2 0.9600 . ?
C3 C4 1.410(7) . ?
C3 H3 0.9600 . ?
C4 C5 1.421(7) . ?
C5 H5 0.9600 . ?
C6 C7 1.382(7) . ?
C6 C6 1.395(10) 8_565 ?
C7 C8 1.377(7) . ?
C7 H7 0.9600 . ?
C8 C8 1.369(11) 8_565 ?
C8 H8 0.9601 . ?
C26 C27 1.361(7) . ?
C26 C26 1.397(11) 8_565 ?
C26 H26 0.9601 . ?
C27 C28 1.375(6) . ?
C27 H27 0.9500 . ?
C28 C28 1.427(10) 8_565 ?
C29 C30 1.383(7) . ?
C29 H29 0.9500 . ?
C30 C31 1.406(7) . ?
C31 C32 1.360(7) . ?
C31 H31 0.9500 . ?
C32 C33 1.403(7) . ?
C32 H32 0.9599 . ?
C33 C34 1.532(7) . ?
C34 C35 1.529(7) . ?
C34 C36 1.541(7) . ?
C35 H35A 0.9599 . ?
C35 H35B 0.9600 . ?
C35 H35C 0.9600 . ?
C36 H36A 0.9600 . ?
C36 H36B 0.9599 . ?
C36 H36C 0.9601 . ?
C1A Cl2 1.699(9) . ?
C1A Cl1 1.708(9) . ?
C1B Cl2B 1.709(9) 8_565 ?
C1B Cl2B 1.709(9) . ?
C1B Cl1B 1.714(10) . ?
Cl2B Cl2B 2.07(2) 8_565 ?

loop_
_geom_torsion_atom_site_label_1
_geom_torsion_atom_site_label_2
_geom_torsion_atom_site_label_3
_geom_torsion_atom_site_label_4
_geom_torsion
_geom_torsion_site_symmetry_1
_geom_torsion_site_symmetry_2
_geom_torsion_site_symmetry_3
_geom_torsion_site_symmetry_4
_geom_torsion_publ_flag
N8 Fe1 O1 O1A -113(3) . . . . ?
N1 Fe1 O1 O1A 157(3) . . . . ?
N2 Fe1 O1 O1A 75(3) . . . . ?
N7 Fe1 O1 O1A -28(3) . . . . ?
O1A Fe1 O1 Fe1 -22(3) . . . 8_565 ?
N8 Fe1 O1 Fe1 -135.3(3) . . . 8_565 ?
N1 Fe1 O1 Fe1 134.8(3) . . . 8_565 ?
N2 Fe1 O1 Fe1 52.9(3) . . . 8_565 ?
N7 Fe1 O1 Fe1 -50.7(4) . . . 8_565 ?
Fe1 O1 O1A Fe1 159(3) 8_565 . . . ?
Fe1 O1 O1A Fe1 -159(3) . . . 8_565 ?
N8 Fe1 O1A O1 92(3) . . . . ?
N1 Fe1 O1A O1 -44(6) . . . . ?
N2 Fe1 O1A O1 -110(2) . . . . ?
N7 Fe1 O1A O1 150(3) . . . . ?
O1 Fe1 O1A Fe1 32(4) . . . 8_565 ?
N8 Fe1 O1A Fe1 124(6) . . . 8_565 ?
N1 Fe1 O1A Fe1 -11(10) . . . 8_565 ?
N2 Fe1 O1A Fe1 -78(6) . . . 8_565 ?
N7 Fe1 O1A Fe1 -177(7) . . . 8_565 ?
O1A Fe1 N1 C1 126(4) . . . . ?
O1 Fe1 N1 C1 95.5(5) . . . . ?
N8 Fe1 N1 C1 -17.7(5) . . . . ?
N2 Fe1 N1 C1 -164.6(5) . . . . ?
N7 Fe1 N1 C1 -75.8(6) . . . . ?
O1A Fe1 N1 C4 -71(4) . . . . ?
O1 Fe1 N1 C4 -101.3(4) . . . . ?
N8 Fe1 N1 C4 145.4(4) . . . . ?
N2 Fe1 N1 C4 -1.4(4) . . . . ?
N7 Fe1 N1 C4 87.4(5) . . . . ?
O1A Fe1 N2 C5 152(2) . . . . ?
O1 Fe1 N2 C5 110.5(4) . . . . ?
N8 Fe1 N2 C5 -57.8(4) . . . . ?
N1 Fe1 N2 C5 0.7(3) . . . . ?
N7 Fe1 N2 C5 -141.3(3) . . . . ?
O1A Fe1 N2 C6 -35(2) . . . . ?
O1 Fe1 N2 C6 -75.6(4) . . . . ?
N8 Fe1 N2 C6 116.1(4) . . . . ?
N1 Fe1 N2 C6 174.6(4) . . . . ?
N7 Fe1 N2 C6 32.6(4) . . . . ?
O1A Fe1 N7 C29 -138(2) . . . . ?
O1 Fe1 N7 C29 -117.7(4) . . . . ?
N8 Fe1 N7 C29 -4.8(3) . . . . ?
N1 Fe1 N7 C29 53.9(5) . . . . ?
N2 Fe1 N7 C29 135.3(3) . . . . ?
O1A Fe1 N7 C28 50(2) . . . . ?
O1 Fe1 N7 C28 70.8(5) . . . . ?
N8 Fe1 N7 C28 -176.3(5) . . . . ?
N1 Fe1 N7 C28 -117.6(5) . . . . ?
N2 Fe1 N7 C28 -36.1(4) . . . . ?
O1A Fe1 N8 C33 -144(3) . . . . ?
O1 Fe1 N8 C33 -95.3(5) . . . . ?
N1 Fe1 N8 C33 14.7(5) . . . . ?
N2 Fe1 N8 C33 72.2(5) . . . . ?
N7 Fe1 N8 C33 163.0(5) . . . . ?
O1A Fe1 N8 C30 59(3) . . . . ?
O1 Fe1 N8 C30 107.8(4) . . . . ?
N1 Fe1 N8 C30 -142.3(4) . . . . ?
N2 Fe1 N8 C30 -84.8(4) . . . . ?
N7 Fe1 N8 C30 6.0(4) . . . . ?
C4 N1 C1 C2 1.6(6) . . . . ?
Fe1 N1 C1 C2 165.9(4) . . . . ?
C4 N1 C1 C34 -176.4(4) . . . . ?
Fe1 N1 C1 C34 -12.1(7) . . . . ?
N1 C1 C2 C3 -0.4(6) . . . . ?
C34 C1 C2 C3 177.3(5) . . . . ?
C1 C2 C3 C4 -1.0(6) . . . . ?
C1 N1 C4 C3 -2.3(6) . . . . ?
Fe1 N1 C4 C3 -169.8(3) . . . . ?
C1 N1 C4 C5 169.6(4) . . . . ?
Fe1 N1 C4 C5 2.0(6) . . . . ?
C2 C3 C4 N1 2.0(6) . . . . ?
C2 C3 C4 C5 -167.7(6) . . . . ?
C6 N2 C5 C4 -174.4(4) . . . . ?
Fe1 N2 C5 C4 0.1(6) . . . . ?
N1 C4 C5 N2 -1.3(7) . . . . ?
C3 C4 C5 N2 168.0(6) . . . . ?
C5 N2 C6 C7 64.7(6) . . . . ?
Fe1 N2 C6 C7 -109.0(5) . . . . ?
C5 N2 C6 C6 -117.3(4) . . . 8_565 ?
Fe1 N2 C6 C6 69.0(4) . . . 8_565 ?
C6 C6 C7 C8 -0.4(6) 8_565 . . . ?
N2 C6 C7 C8 177.6(5) . . . . ?
C6 C7 C8 C8 0.4(6) . . . 8_565 ?
C26 C26 C27 C28 -2.7(7) 8_565 . . . ?
C26 C27 C28 N7 -179.5(5) . . . . ?
C26 C27 C28 C28 2.7(7) . . . 8_565 ?
C29 N7 C28 C27 -51.3(7) . . . . ?
Fe1 N7 C28 C27 119.6(5) . . . . ?
C29 N7 C28 C28 126.5(4) . . . 8_565 ?
Fe1 N7 C28 C28 -62.7(5) . . . 8_565 ?
C28 N7 C29 C30 175.7(5) . . . . ?
Fe1 N7 C29 C30 2.9(6) . . . . ?
N7 C29 C30 N8 2.1(8) . . . . ?
N7 C29 C30 C31 -167.3(6) . . . . ?
C33 N8 C30 C29 -169.6(5) . . . . ?
Fe1 N8 C30 C29 -6.5(6) . . . . ?
C33 N8 C30 C31 2.4(6) . . . . ?
Fe1 N8 C30 C31 165.6(4) . . . . ?
C29 C30 C31 C32 168.2(6) . . . . ?
N8 C30 C31 C32 -1.7(6) . . . . ?
C30 C31 C32 C33 0.3(6) . . . . ?
C30 N8 C33 C32 -2.2(6) . . . . ?
Fe1 N8 C33 C32 -160.3(4) . . . . ?
C30 N8 C33 C34 175.9(5) . . . . ?
Fe1 N8 C33 C34 17.9(7) . . . . ?
C31 C32 C33 N8 1.2(6) . . . . ?
C31 C32 C33 C34 -176.6(6) . . . . ?
N1 C1 C34 C35 -70.0(6) . . . . ?
C2 C1 C34 C35 112.5(6) . . . . ?
N1 C1 C34 C33 49.0(6) . . . . ?
C2 C1 C34 C33 -128.5(6) . . . . ?
N1 C1 C34 C36 170.2(4) . . . . ?
C2 C1 C34 C36 -7.3(8) . . . . ?
N8 C33 C34 C1 -52.0(6) . . . . ?
C32 C33 C34 C1 125.7(6) . . . . ?
N8 C33 C34 C35 67.1(6) . . . . ?
C32 C33 C34 C35 -115.3(7) . . . . ?
N8 C33 C34 C36 -173.6(4) . . . . ?
C32 C33 C34 C36 4.1(9) . . . . ?
Cl1B C1B Cl2B Cl2B -106.1(9) . . . 8_565 ?
